data_2013462
loop_
_publ_author_name
'Quesada, Antonio'
'Melguizo, Manuel'
'Low, John N.'
'Glidewell, Christopher'

_publ_section_title
;
 2-Benzylamino-6-benzyloxypyrimidin-4(3<i>H</i>)-one: hydrogen-bonded
 chains of rings linked into sheets by a \p--\p-stacking interaction
;
_journal_issue 7
_journal_name_full 'Acta Crystallographica Section C'
_journal_page_first o400
_journal_page_last o402
_journal_paper_doi 10.1107/S0108270103011132
_journal_volume 59
_journal_year 2003
_chemical_formula_iupac 'C18 H17 N3 O2'
_chemical_formula_moiety 'C18 H17 N3 O2'
_chemical_formula_sum 'C18 H17 N3 O2'
_chemical_formula_weight 307.35
_chemical_melting_point 432
_chemical_name_systematic
;
2-Benzylamino-6-benzyloxypyrimidin-4(3H)-one
;
_space_group_IT_number 14
_symmetry_cell_setting monoclinic
_symmetry_space_group_name_Hall '-P 2ybc'
_symmetry_space_group_name_H-M 'P 1 21/c 1'
_atom_sites_solution_hydrogens geom
_atom_sites_solution_primary direct
_atom_sites_solution_secondary difmap
_cell_angle_alpha 90
_cell_angle_beta 98.5740(15)
_cell_angle_gamma 90
_cell_formula_units_Z 8
_cell_length_a 10.7611(4)
_cell_length_b 8.0306(3)
_cell_length_c 34.9826(17)
_cell_measurement_reflns_used 5946
_cell_measurement_temperature 120(2)
_cell_measurement_theta_max 27.42
_cell_measurement_theta_min 3.09
_cell_volume 2989.3(2)
_computing_cell_refinement 'DENZO-SMN (Otwinowski & Minor, 1997)'
_computing_data_collection 'KappaCCD Server Software (Nonius, 1997)'
_computing_data_reduction 'DENZO-SMN (Otwinowski & Minor, 1997)'
_computing_molecular_graphics 'PLATON (Spek, 2003)'
_computing_publication_material 'SHELXL97 (Sheldrick, 1997) and PRPKAPPA (Ferguson, 1999)'
_computing_structure_refinement 'SHELXL97 (Sheldrick, 1997)'
_computing_structure_solution 'SHELXS97 (Sheldrick, 1997)'
_diffrn_ambient_temperature 120(2)
_diffrn_measured_fraction_theta_full 0.914
_diffrn_measured_fraction_theta_max 0.873
_diffrn_measurement_device_type KappaCCD
_diffrn_measurement_method '\f scans, and \w scans with \k offsets'
_diffrn_radiation_monochromator graphite
_diffrn_radiation_source 'rotating anode'
_diffrn_radiation_type 'Mo K\a'
_diffrn_radiation_wavelength 0.71073
_diffrn_reflns_av_R_equivalents 0.087
_diffrn_reflns_av_sigmaI/netI 0.0852
_diffrn_reflns_limit_h_max 13
_diffrn_reflns_limit_h_min -13
_diffrn_reflns_limit_k_max 10
_diffrn_reflns_limit_k_min -10
_diffrn_reflns_limit_l_max 40
_diffrn_reflns_limit_l_min -45
_diffrn_reflns_number 21880
_diffrn_reflns_theta_full 25.0
_diffrn_reflns_theta_max 27.42
_diffrn_reflns_theta_min 3.09
_diffrn_standards_decay_% negligible
_exptl_absorpt_coefficient_mu 0.091
_exptl_absorpt_correction_T_max 0.998
_exptl_absorpt_correction_T_min 0.953
_exptl_absorpt_correction_type multi-scan
_exptl_absorpt_process_details '(DENZO--SMN; Otwinowski & Minor, 1997)'
_exptl_crystal_colour colourless
_exptl_crystal_density_diffrn 1.366
_exptl_crystal_density_method 'not measured'
_exptl_crystal_description needle
_exptl_crystal_F_000 1296
_exptl_crystal_size_max 0.40
_exptl_crystal_size_mid 0.25
_exptl_crystal_size_min 0.02
_refine_diff_density_max 0.246
_refine_diff_density_min -0.276
_refine_ls_extinction_method none
_refine_ls_goodness_of_fit_ref 1.026
_refine_ls_hydrogen_treatment constr
_refine_ls_matrix_type full
_refine_ls_number_parameters 415
_refine_ls_number_reflns 5946
_refine_ls_number_restraints 0
_refine_ls_restrained_S_all 1.026
_refine_ls_R_factor_all 0.1060
_refine_ls_R_factor_gt 0.0615
_refine_ls_shift/su_max <0.001
_refine_ls_shift/su_mean 0.000
_refine_ls_structure_factor_coef Fsqd
_refine_ls_weighting_details 'w=1/[\s^2^(Fo^2^)+(0.0429P)^2^+2.0855P] where P=(Fo^2^+2Fc^2^)/3'
_refine_ls_weighting_scheme calc
_refine_ls_wR_factor_gt 0.1268
_refine_ls_wR_factor_ref 0.1463
_reflns_number_gt 3917
_reflns_number_total 5946
_reflns_threshold_expression I>2\s(I)
_cod_data_source_file gg1169.cif
_cod_data_source_block I
_cod_depositor_comments
;
The following automatic conversions were performed:

'_exptl_absorpt_correction_type' value 'Multi-scan' changed to
'multi-scan' according to
/home/saulius/struct/CIF-dictionaries/cif_core.dic dictionary named
'cif_core.dic' version 2.4.1 from 2010-06-29.

Automatic conversion script
Id: cif_fix_values 1715 2011-07-08 13:25:40Z adriana 
;
_cod_original_sg_symbol_H-M 'P 21/c'
_cod_database_code 2013462
_cod_database_fobs_code 2013462

loop_
_symmetry_equiv_pos_as_xyz
'x, y, z'
'-x, y+1/2, -z+1/2'
'-x, -y, -z'
'x, -y-1/2, z-1/2'

loop_
_atom_site_label
_atom_site_fract_x
_atom_site_fract_y
_atom_site_fract_z
_atom_site_U_iso_or_equiv
_atom_site_adp_type
_atom_site_calc_flag
_atom_site_refinement_flags
_atom_site_occupancy
_atom_site_disorder_assembly
_atom_site_disorder_group
_atom_site_type_symbol
N11 0.09873(19) 0.5152(3) 0.22615(5) 0.0207(5) Uani d . 1 . . N
C12 0.1587(2) 0.4324(3) 0.20004(6) 0.0193(5) Uani d . 1 . . C
N12 0.1287(2) 0.2726(3) 0.19313(5) 0.0233(5) Uani d . 1 . . N
C127 0.1872(2) 0.1716(3) 0.16650(7) 0.0236(6) Uani d . 1 . . C
C121 0.1210(2) 0.1709(3) 0.12507(7) 0.0206(6) Uani d . 1 . . C
C122 0.0191(2) 0.2726(3) 0.11221(7) 0.0244(6) Uani d . 1 . . C
C123 -0.0375(3) 0.2676(3) 0.07375(7) 0.0278(6) Uani d . 1 . . C
C124 0.0081(3) 0.1613(3) 0.04797(7) 0.0281(6) Uani d . 1 . . C
C125 0.1089(3) 0.0588(3) 0.06046(7) 0.0285(6) Uani d . 1 . . C
C126 0.1645(2) 0.0635(3) 0.09875(7) 0.0244(6) Uani d . 1 . . C
N13 0.24332(19) 0.5049(3) 0.18152(5) 0.0204(5) Uani d . 1 . . N
C14 0.2704(2) 0.6646(3) 0.19089(6) 0.0197(6) Uani d . 1 . . C
O14 0.35509(16) 0.7435(2) 0.17237(4) 0.0236(4) Uani d . 1 . . O
C147 0.4264(2) 0.6466(3) 0.14767(6) 0.0225(6) Uani d . 1 . . C
C141 0.3726(2) 0.6581(3) 0.10535(7) 0.0209(6) Uani d . 1 . . C
C142 0.2704(2) 0.5624(3) 0.08972(7) 0.0267(6) Uani d . 1 . . C
C143 0.2258(3) 0.5690(4) 0.05054(7) 0.0313(7) Uani d . 1 . . C
C144 0.2825(3) 0.6726(4) 0.02643(7) 0.0321(7) Uani d . 1 . . C
C145 0.3837(3) 0.7692(3) 0.04177(7) 0.0303(7) Uani d . 1 . . C
C146 0.4285(2) 0.7619(3) 0.08113(7) 0.0253(6) Uani d . 1 . . C
C15 0.2168(2) 0.7560(3) 0.21753(6) 0.0207(6) Uani d . 1 . . C
C16 0.1234(2) 0.6808(3) 0.23583(6) 0.0215(6) Uani d . 1 . . C
O16 0.06330(16) 0.7477(2) 0.26013(5) 0.0265(4) Uani d . 1 . . O
N21 0.59641(19) 0.8548(2) 0.22515(5) 0.0208(5) Uani d . 1 . . N
C22 0.6443(2) 0.9666(3) 0.20144(6) 0.0186(5) Uani d . 1 . . C
N22 0.5899(2) 1.1165(3) 0.19811(5) 0.0221(5) Uani d . 1 . . N
C227 0.6458(2) 1.2563(3) 0.18021(7) 0.0241(6) Uani d . 1 . . C
C221 0.6040(2) 1.2776(3) 0.13709(7) 0.0205(5) Uani d . 1 . . C
C222 0.5048(2) 1.1884(3) 0.11676(7) 0.0247(6) Uani d . 1 . . C
C223 0.4677(3) 1.2162(4) 0.07753(7) 0.0294(6) Uani d . 1 . . C
C224 0.5286(3) 1.3356(3) 0.05829(8) 0.0301(7) Uani d . 1 . . C
C225 0.6270(3) 1.4247(3) 0.07824(8) 0.0300(7) Uani d . 1 . . C
C226 0.6645(2) 1.3963(3) 0.11735(7) 0.0265(6) Uani d . 1 . . C
N23 0.73952(19) 0.9301(3) 0.18261(5) 0.0200(5) Uani d . 1 . . N
C24 0.7882(2) 0.7765(3) 0.18905(6) 0.0189(5) Uani d . 1 . . C
O24 0.88600(15) 0.7336(2) 0.17085(4) 0.0228(4) Uani d . 1 . . O
C247 0.9350(2) 0.8548(3) 0.14572(6) 0.0234(6) Uani d . 1 . . C
C241 0.8752(2) 0.8353(3) 0.10419(7) 0.0214(6) Uani d . 1 . . C
C242 0.7727(2) 0.9315(3) 0.08824(7) 0.0256(6) Uani d . 1 . . C
C243 0.7215(3) 0.9139(4) 0.04965(7) 0.0312(7) Uani d . 1 . . C
C244 0.7717(3) 0.7992(4) 0.02655(7) 0.0320(7) Uani d . 1 . . C
C245 0.8732(3) 0.7028(4) 0.04209(7) 0.0315(7) Uani d . 1 . . C
C246 0.9246(2) 0.7203(3) 0.08072(7) 0.0253(6) Uani d . 1 . . C
C25 0.7475(2) 0.6566(3) 0.21232(6) 0.0201(5) Uani d . 1 . . C
C26 0.6440(2) 0.6941(3) 0.23123(6) 0.0206(6) Uani d . 1 . . C
O26 0.59086(16) 0.5973(2) 0.25227(5) 0.0266(4) Uani d . 1 . . O
H11 0.0424 0.4615 0.2372 0.025 Uiso calc R 1 . . H
H12 0.0711 0.2271 0.2052 0.028 Uiso calc R 1 . . H
H12A 0.1922 0.0555 0.1761 0.028 Uiso calc R 1 . . H
H12B 0.2743 0.2116 0.1667 0.028 Uiso calc R 1 . . H
H122 -0.0122 0.3462 0.1298 0.029 Uiso calc R 1 . . H
H123 -0.1076 0.3372 0.0652 0.033 Uiso calc R 1 . . H
H124 -0.0300 0.1589 0.0217 0.034 Uiso calc R 1 . . H
H125 0.1401 -0.0147 0.0428 0.034 Uiso calc R 1 . . H
H126 0.2335 -0.0079 0.1072 0.029 Uiso calc R 1 . . H
H14A 0.4276 0.5284 0.1558 0.027 Uiso calc R 1 . . H
H14B 0.5144 0.6869 0.1513 0.027 Uiso calc R 1 . . H
H142 0.2307 0.4917 0.1060 0.032 Uiso calc R 1 . . H
H143 0.1561 0.5024 0.0401 0.038 Uiso calc R 1 . . H
H144 0.2518 0.6769 -0.0005 0.039 Uiso calc R 1 . . H
H145 0.4228 0.8406 0.0255 0.036 Uiso calc R 1 . . H
H146 0.4982 0.8287 0.0916 0.030 Uiso calc R 1 . . H
H15 0.2424 0.8674 0.2234 0.025 Uiso calc R 1 . . H
H21 0.5334 0.8858 0.2369 0.025 Uiso calc R 1 . . H
H22 0.5184 1.1312 0.2070 0.027 Uiso calc R 1 . . H
H22A 0.7383 1.2429 0.1848 0.029 Uiso calc R 1 . . H
H22B 0.6258 1.3599 0.1934 0.029 Uiso calc R 1 . . H
H222 0.4619 1.1079 0.1298 0.030 Uiso calc R 1 . . H
H223 0.4006 1.1535 0.0638 0.035 Uiso calc R 1 . . H
H224 0.5024 1.3557 0.0315 0.036 Uiso calc R 1 . . H
H225 0.6693 1.5058 0.0652 0.036 Uiso calc R 1 . . H
H226 0.7323 1.4585 0.1309 0.032 Uiso calc R 1 . . H
H24A 1.0270 0.8404 0.1476 0.028 Uiso calc R 1 . . H
H24B 0.9188 0.9687 0.1546 0.028 Uiso calc R 1 . . H
H242 0.7376 1.0099 0.1039 0.031 Uiso calc R 1 . . H
H243 0.6519 0.9806 0.0390 0.037 Uiso calc R 1 . . H
H244 0.7365 0.7869 0.0001 0.038 Uiso calc R 1 . . H
H245 0.9079 0.6243 0.0263 0.038 Uiso calc R 1 . . H
H246 0.9941 0.6533 0.0912 0.030 Uiso calc R 1 . . H
H25 0.7880 0.5513 0.2156 0.024 Uiso calc R 1 . . H

loop_
_atom_site_aniso_label
_atom_site_aniso_U_11
_atom_site_aniso_U_22
_atom_site_aniso_U_33
_atom_site_aniso_U_12
_atom_site_aniso_U_13
_atom_site_aniso_U_23
N11 0.0202(12) 0.0244(13) 0.0181(10) -0.0009(9) 0.0048(8) 0.0004(8)
C12 0.0198(14) 0.0228(15) 0.0147(11) 0.0025(11) 0.0005(9) 0.0003(9)
N12 0.0293(13) 0.0211(12) 0.0210(11) -0.0061(10) 0.0084(9) -0.0023(9)
C127 0.0287(16) 0.0200(14) 0.0215(13) 0.0000(12) 0.0020(11) -0.0006(10)
C121 0.0206(14) 0.0214(14) 0.0201(12) -0.0035(11) 0.0045(10) -0.0004(10)
C122 0.0296(16) 0.0221(15) 0.0217(13) -0.0004(12) 0.0041(11) -0.0029(10)
C123 0.0273(16) 0.0286(16) 0.0263(14) 0.0012(12) 0.0003(11) 0.0022(11)
C124 0.0340(17) 0.0322(17) 0.0183(13) -0.0095(13) 0.0040(11) -0.0016(11)
C125 0.0309(17) 0.0295(16) 0.0263(14) -0.0044(13) 0.0081(12) -0.0084(11)
C126 0.0237(15) 0.0237(15) 0.0268(14) 0.0014(12) 0.0064(11) -0.0009(11)
N13 0.0233(12) 0.0204(12) 0.0181(10) -0.0016(9) 0.0053(9) -0.0003(8)
C14 0.0187(14) 0.0238(15) 0.0158(12) -0.0014(11) -0.0006(9) 0.0026(10)
O14 0.0256(10) 0.0256(11) 0.0210(9) -0.0038(8) 0.0082(7) -0.0018(7)
C147 0.0175(14) 0.0289(16) 0.0218(13) 0.0014(11) 0.0050(10) -0.0009(10)
C141 0.0201(14) 0.0231(15) 0.0197(12) 0.0030(11) 0.0038(10) -0.0012(10)
C142 0.0256(16) 0.0309(16) 0.0247(13) -0.0002(12) 0.0076(11) -0.0017(11)
C143 0.0234(16) 0.0438(19) 0.0265(14) -0.0025(13) 0.0031(11) -0.0095(12)
C144 0.0301(17) 0.0455(19) 0.0207(13) 0.0081(14) 0.0034(11) -0.0012(12)
C145 0.0389(18) 0.0274(16) 0.0262(14) 0.0034(13) 0.0102(12) 0.0049(11)
C146 0.0280(16) 0.0215(15) 0.0267(14) -0.0018(12) 0.0048(11) -0.0008(11)
C15 0.0241(15) 0.0193(14) 0.0186(12) -0.0006(11) 0.0023(10) -0.0010(10)
C16 0.0224(15) 0.0256(15) 0.0153(12) 0.0042(11) -0.0014(10) -0.0017(10)
O16 0.0281(11) 0.0317(11) 0.0208(9) 0.0043(8) 0.0073(8) -0.0037(8)
N21 0.0234(12) 0.0209(12) 0.0190(10) 0.0010(9) 0.0063(9) 0.0008(8)
C22 0.0220(14) 0.0193(14) 0.0141(11) -0.0016(11) 0.0016(10) -0.0001(9)
N22 0.0233(12) 0.0199(12) 0.0240(11) 0.0014(10) 0.0061(9) 0.0015(9)
C227 0.0284(16) 0.0182(15) 0.0254(13) -0.0001(12) 0.0029(11) 0.0008(10)
C221 0.0220(14) 0.0168(13) 0.0233(13) 0.0041(11) 0.0056(10) 0.0007(10)
C222 0.0266(15) 0.0237(15) 0.0244(13) -0.0003(12) 0.0055(11) 0.0021(11)
C223 0.0291(16) 0.0323(17) 0.0265(14) 0.0037(13) 0.0034(11) -0.0009(11)
C224 0.0328(17) 0.0333(17) 0.0254(14) 0.0085(13) 0.0077(12) 0.0029(12)
C225 0.0309(17) 0.0294(17) 0.0326(15) 0.0036(13) 0.0138(12) 0.0081(12)
C226 0.0265(16) 0.0221(15) 0.0317(14) -0.0003(12) 0.0070(11) 0.0010(11)
N23 0.0227(12) 0.0204(12) 0.0169(10) 0.0011(9) 0.0030(8) 0.0013(8)
C24 0.0186(14) 0.0233(15) 0.0138(11) -0.0013(11) -0.0009(9) -0.0025(9)
O24 0.0236(10) 0.0267(10) 0.0196(9) 0.0021(8) 0.0083(7) 0.0025(7)
C247 0.0216(14) 0.0285(16) 0.0210(13) -0.0060(12) 0.0065(10) 0.0035(11)
C241 0.0205(14) 0.0221(15) 0.0222(13) -0.0033(11) 0.0054(10) 0.0030(10)
C242 0.0248(15) 0.0265(16) 0.0267(14) -0.0005(12) 0.0082(11) 0.0034(11)
C243 0.0243(16) 0.0401(18) 0.0293(15) 0.0016(13) 0.0041(12) 0.0103(12)
C244 0.0334(17) 0.0419(18) 0.0200(13) -0.0110(14) 0.0021(11) 0.0038(12)
C245 0.0391(18) 0.0331(17) 0.0231(14) -0.0024(14) 0.0076(12) -0.0031(11)
C246 0.0277(16) 0.0249(15) 0.0239(13) 0.0004(12) 0.0064(11) 0.0010(11)
C25 0.0247(15) 0.0175(14) 0.0176(12) -0.0007(11) 0.0018(10) -0.0001(10)
C26 0.0241(15) 0.0209(14) 0.0159(12) 0.0007(11) -0.0003(10) 0.0004(10)
O26 0.0303(11) 0.0251(10) 0.0260(10) -0.0022(8) 0.0094(8) 0.0074(8)

loop_
_atom_type_symbol
_atom_type_description
_atom_type_scat_dispersion_real
_atom_type_scat_dispersion_imag
_atom_type_scat_source
C C 0.0033 0.0016 'International Tables Vol C Tables 4.2.6.8 and 6.1.1.4'
H H 0.0000 0.0000 'International Tables Vol C Tables 4.2.6.8 and 6.1.1.4'
N N 0.0061 0.0033 'International Tables Vol C Tables 4.2.6.8 and 6.1.1.4'
O O 0.0106 0.0060 'International Tables Vol C Tables 4.2.6.8 and 6.1.1.4'

loop_
_geom_angle_atom_site_label_1
_geom_angle_atom_site_label_2
_geom_angle_atom_site_label_3
_geom_angle
_geom_angle_publ_flag
C12 N11 C16 122.4(2) no
C12 N11 H11 118.8 no
C16 N11 H11 118.8 no
N13 C12 N12 119.8(2) no
N13 C12 N11 122.6(2) no
N12 C12 N11 117.5(2) no
C12 N12 C127 122.5(2) no
C12 N12 H12 118.7 no
C127 N12 H12 118.7 no
N12 C127 C121 115.4(2) no
N12 C127 H12A 108.4 no
C121 C127 H12A 108.4 no
N12 C127 H12B 108.4 no
C121 C127 H12B 108.4 no
H12A C127 H12B 107.5 no
C122 C121 C126 118.5(2) no
C122 C121 C127 123.0(2) no
C126 C121 C127 118.5(2) no
C121 C122 C123 120.5(2) no
C121 C122 H122 119.7 no
C123 C122 H122 119.7 no
C124 C123 C122 120.0(3) no
C124 C123 H123 120.0 no
C122 C123 H123 120.0 no
C125 C124 C123 120.0(2) no
C125 C124 H124 120.0 no
C123 C124 H124 120.0 no
C124 C125 C126 119.7(2) no
C124 C125 H125 120.1 no
C126 C125 H125 120.1 no
C125 C126 C121 121.2(2) no
C125 C126 H126 119.4 no
C121 C126 H126 119.4 no
C12 N13 C14 116.0(2) no
N13 C14 O14 117.9(2) no
N13 C14 C15 125.1(2) no
O14 C14 C15 117.0(2) no
C14 O14 C147 118.97(19) no
O14 C147 C141 112.85(19) no
O14 C147 H14A 109.0 no
C141 C147 H14A 109.0 no
O14 C147 H14B 109.0 no
C141 C147 H14B 109.0 no
H14A C147 H14B 107.8 no
C142 C141 C146 118.9(2) no
C142 C141 C147 121.3(2) no
C146 C141 C147 119.8(2) no
C143 C142 C141 120.5(2) no
C143 C142 H142 119.8 no
C141 C142 H142 119.8 no
C142 C143 C144 120.4(3) no
C142 C143 H143 119.8 no
C144 C143 H143 119.8 no
C145 C144 C143 119.6(2) no
C145 C144 H144 120.2 no
C143 C144 H144 120.2 no
C144 C145 C146 119.9(2) no
C144 C145 H145 120.0 no
C146 C145 H145 120.0 no
C141 C146 C145 120.8(2) no
C141 C146 H146 119.6 no
C145 C146 H146 119.6 no
C14 C15 C16 118.6(2) no
C14 C15 H15 120.7 no
C16 C15 H15 120.7 no
O16 C16 N11 118.2(2) no
O16 C16 C15 126.7(2) no
N11 C16 C15 115.1(2) no
C22 N21 C26 122.4(2) no
C22 N21 H21 118.8 no
C26 N21 H21 118.8 no
N23 C22 N22 121.0(2) no
N23 C22 N21 122.7(2) no
N22 C22 N21 116.3(2) no
C22 N22 C227 121.9(2) no
C22 N22 H22 119.1 no
C227 N22 H22 119.1 no
N22 C227 C221 115.7(2) no
N22 C227 H22A 108.4 no
C221 C227 H22A 108.4 no
N22 C227 H22B 108.4 no
C221 C227 H22B 108.4 no
H22A C227 H22B 107.4 no
C222 C221 C226 118.6(2) no
C222 C221 C227 122.8(2) no
C226 C221 C227 118.5(2) no
C223 C222 C221 120.6(2) no
C223 C222 H222 119.7 no
C221 C222 H222 119.7 no
C222 C223 C224 120.2(3) no
C222 C223 H223 119.9 no
C224 C223 H223 119.9 no
C225 C224 C223 119.7(2) no
C225 C224 H224 120.2 no
C223 C224 H224 120.2 no
C224 C225 C226 120.2(2) no
C224 C225 H225 119.9 no
C226 C225 H225 119.9 no
C225 C226 C221 120.8(3) no
C225 C226 H226 119.6 no
C221 C226 H226 119.6 no
C22 N23 C24 115.4(2) no
N23 C24 O24 117.7(2) no
N23 C24 C25 126.2(2) no
O24 C24 C25 116.0(2) no
C24 O24 C247 119.27(19) no
O24 C247 C241 111.74(19) no
O24 C247 H24A 109.3 no
C241 C247 H24A 109.3 no
O24 C247 H24B 109.3 no
C241 C247 H24B 109.3 no
H24A C247 H24B 107.9 no
C246 C241 C242 118.7(2) no
C246 C241 C247 119.5(2) no
C242 C241 C247 121.8(2) no
C243 C242 C241 120.6(2) no
C243 C242 H242 119.7 no
C241 C242 H242 119.7 no
C242 C243 C244 120.1(3) no
C242 C243 H243 120.0 no
C244 C243 H243 120.0 no
C245 C244 C243 119.8(2) no
C245 C244 H244 120.1 no
C243 C244 H244 120.1 no
C244 C245 C246 120.2(3) no
C244 C245 H245 119.9 no
C246 C245 H245 119.9 no
C245 C246 C241 120.6(3) no
C245 C246 H246 119.7 no
C241 C246 H246 119.7 no
C24 C25 C26 118.1(2) no
C24 C25 H25 120.9 no
C26 C25 H25 120.9 no
O26 C26 N21 118.1(2) no
O26 C26 C25 126.8(2) no
N21 C26 C25 115.1(2) no

loop_
_geom_bond_atom_site_label_1
_geom_bond_atom_site_label_2
_geom_bond_site_symmetry_2
_geom_bond_distance
_geom_bond_publ_flag
N11 C12 . 1.367(3) y
C12 N13 . 1.328(3) y
N13 C14 . 1.345(3) y
C14 C15 . 1.379(3) y
C15 C16 . 1.405(3) y
C16 N11 . 1.389(3) y
C12 N12 . 1.337(3) y
C14 O14 . 1.352(3) y
C16 O16 . 1.262(3) y
N11 H11 . 0.88 no
N12 C127 . 1.449(3) no
N12 H12 . 0.88 no
C127 C121 . 1.517(3) no
C127 H12A . 0.99 no
C127 H12B . 0.99 no
C121 C122 . 1.387(3) no
C121 C126 . 1.393(3) no
C122 C123 . 1.392(3) no
C122 H122 . 0.95 no
C123 C124 . 1.384(4) no
C123 H123 . 0.95 no
C124 C125 . 1.380(4) no
C124 H124 . 0.95 no
C125 C126 . 1.384(3) no
C125 H125 . 0.95 no
C126 H126 . 0.95 no
O14 C147 . 1.463(3) no
C147 C141 . 1.510(3) no
C147 H14A . 0.99 no
C147 H14B . 0.99 no
C141 C142 . 1.386(4) no
C141 C146 . 1.388(3) no
C142 C143 . 1.384(3) no
C142 H142 . 0.95 no
C143 C144 . 1.389(4) no
C143 H143 . 0.95 no
C144 C145 . 1.379(4) no
C144 H144 . 0.95 no
C145 C146 . 1.391(3) no
C145 H145 . 0.95 no
C146 H146 . 0.95 no
C15 H15 . 0.95 no
N21 C22 . 1.374(3) y
C22 N23 . 1.330(3) y
N23 C24 . 1.346(3) y
C24 C25 . 1.374(3) y
C25 C26 . 1.411(3) y
C26 N21 . 1.392(3) y
C22 N22 . 1.336(3) y
C24 O24 . 1.353(3) y
C26 O26 . 1.265(3) y
N21 H21 . 0.88 no
N22 C227 . 1.458(3) no
N22 H22 . 0.88 no
C227 C221 . 1.518(3) no
C227 H22A . 0.99 no
C227 H22B . 0.99 no
C221 C222 . 1.390(3) no
C221 C226 . 1.394(3) no
C222 C223 . 1.389(3) no
C222 H222 . 0.95 no
C223 C224 . 1.390(4) no
C223 H223 . 0.95 no
C224 C225 . 1.379(4) no
C224 H224 . 0.95 no
C225 C226 . 1.387(3) no
C225 H225 . 0.95 no
C226 H226 . 0.95 no
O24 C247 . 1.462(3) no
C247 C241 . 1.507(3) no
C247 H24A . 0.99 no
C247 H24B . 0.99 no
C241 C246 . 1.393(3) no
C241 C242 . 1.393(4) no
C242 C243 . 1.387(3) no
C242 H242 . 0.95 no
C243 C244 . 1.388(4) no
C243 H243 . 0.95 no
C244 C245 . 1.382(4) no
C244 H244 . 0.95 no
C245 C246 . 1.389(3) no
C245 H245 . 0.95 no
C246 H246 . 0.95 no
C25 H25 . 0.95 no

loop_
_geom_hbond_atom_site_label_D
_geom_hbond_atom_site_label_H
_geom_hbond_atom_site_label_A
_geom_hbond_site_symmetry_A
_geom_hbond_distance_DH
_geom_hbond_distance_HA
_geom_hbond_distance_DA
_geom_hbond_angle_DHA
_geom_hbond_publ_flag
N11 H11 O16 2_545 0.88 2.07 2.852(3) 148 y
N12 H12 O16 2_545 0.88 2.03 2.826(3) 150 y
N21 H21 O26 2_655 0.88 2.23 2.992(3) 145 y
N22 H22 O26 2_655 0.88 2.00 2.798(3) 151 y
C225 H225 Cg1 1_565 0.95 3.00 3.858(3) 151 y

loop_
_geom_torsion_atom_site_label_1
_geom_torsion_atom_site_label_2
_geom_torsion_atom_site_label_3
_geom_torsion_atom_site_label_4
_geom_torsion
_geom_torsion_publ_flag
C16 N11 C12 N13 -1.2(4) no
C16 N11 C12 N12 179.3(2) no
N13 C12 N12 C127 1.4(3) no
N11 C12 N12 C127 -179.1(2) y
C12 N12 C127 C121 -90.9(3) y
N12 C127 C121 C122 6.5(4) y
N12 C127 C121 C126 -173.5(2) no
C126 C121 C122 C123 -0.4(4) no
C127 C121 C122 C123 179.6(2) no
C121 C122 C123 C124 -0.4(4) no
C122 C123 C124 C125 0.7(4) no
C123 C124 C125 C126 -0.3(4) no
C124 C125 C126 C121 -0.4(4) no
C122 C121 C126 C125 0.8(4) no
C127 C121 C126 C125 -179.2(2) no
N12 C12 N13 C14 -178.4(2) no
N11 C12 N13 C14 2.2(3) no
C12 N13 C14 O14 -179.3(2) no
C12 N13 C14 C15 -0.5(3) no
N13 C14 O14 C147 -9.0(3) no
C15 C14 O14 C147 172.1(2) y
C14 O14 C147 C141 98.8(2) y
O14 C147 C141 C142 -80.6(3) y
O14 C147 C141 C146 101.7(3) no
C146 C141 C142 C143 0.7(4) no
C147 C141 C142 C143 -177.1(2) no
C141 C142 C143 C144 -0.4(4) no
C142 C143 C144 C145 0.0(4) no
C143 C144 C145 C146 0.2(4) no
C142 C141 C146 C145 -0.5(4) no
C147 C141 C146 C145 177.3(2) no
C144 C145 C146 C141 0.1(4) no
N13 C14 C15 C16 -2.1(4) no
O14 C14 C15 C16 176.7(2) no
C12 N11 C16 O16 179.7(2) no
C12 N11 C16 C15 -1.5(3) no
C14 C15 C16 O16 -178.4(2) no
C14 C15 C16 N11 3.0(3) no
C26 N21 C22 N23 -0.1(3) no
C26 N21 C22 N22 179.9(2) no
N23 C22 N22 C227 -12.1(3) no
N21 C22 N22 C227 167.9(2) y
C22 N22 C227 C221 91.5(3) y
N22 C227 C221 C222 10.1(3) y
N22 C227 C221 C226 -172.6(2) no
C226 C221 C222 C223 0.6(4) no
C227 C221 C222 C223 178.0(2) no
C221 C222 C223 C224 -1.0(4) no
C222 C223 C224 C225 0.9(4) no
C223 C224 C225 C226 -0.5(4) no
C224 C225 C226 C221 0.2(4) no
C222 C221 C226 C225 -0.2(4) no
C227 C221 C226 C225 -177.7(2) no
N22 C22 N23 C24 178.5(2) no
N21 C22 N23 C24 -1.5(3) no
C22 N23 C24 O24 -179.4(2) no
C22 N23 C24 C25 1.1(3) no
N23 C24 O24 C247 0.7(3) no
C25 C24 O24 C247 -179.7(2) y
C24 O24 C247 C241 -93.5(2) y
O24 C247 C241 C246 -85.4(3) no
O24 C247 C241 C242 95.8(3) y
C246 C241 C242 C243 -0.5(4) no
C247 C241 C242 C243 178.4(2) no
C241 C242 C243 C244 0.3(4) no
C242 C243 C244 C245 -0.2(4) no
C243 C244 C245 C246 0.2(4) no
C244 C245 C246 C241 -0.3(4) no
C242 C241 C246 C245 0.4(4) no
C247 C241 C246 C245 -178.4(2) no
N23 C24 C25 C26 0.8(4) no
O24 C24 C25 C26 -178.6(2) no
C22 N21 C26 O26 -177.2(2) no
C22 N21 C26 C25 2.0(3) no
C24 C25 C26 O26 176.8(2) no
C24 C25 C26 N21 -2.3(3) no

loop_
_cod_related_entry_id
_cod_related_entry_database
_cod_related_entry_code
1 ChemSpider 21107496
